data_4100858
_journal_name_full 'Journal of the American Chemical Society'
_journal_year 2005
_chemical_formula_sum 'C21 H17 N3'
_chemical_formula_weight 311.38
_space_group_IT_number 14
_symmetry_cell_setting monoclinic
_symmetry_space_group_name_Hall '-P 2yn'
_symmetry_space_group_name_H-M 'P 1 21/n 1'
_cell_angle_alpha 90.00
_cell_angle_beta 117.3070(10)
_cell_angle_gamma 90.00
_cell_formula_units_Z 4
_cell_length_a 9.8358(7)
_cell_length_b 18.6733(13)
_cell_length_c 10.1820(7)
_cell_measurement_temperature 100(2)
_cell_volume 1661.7(2)
_diffrn_ambient_temperature 100(2)
_exptl_crystal_density_diffrn 1.245
_cod_depositor_comments
;
The following automatic conversions were performed:
'_symmetry_cell_setting' value 'Monoclinic' changed to 'monoclinic'
according to '/home/saulius/struct/CIF-dictionaries/cif_core.dic'
dictionary named 'cif_core.dic' version 2.4.1 from 2010-06-29.

Automatic conversion script
Id: cif_fix_enum 1527 2010-12-29 10:47:43Z saulius 
;
_cod_original_sg_symbol_H-M 'P 21/n'
_cod_database_code 4100858

loop_
_symmetry_equiv_pos_as_xyz
'x, y, z'
'-x+1/2, y+1/2, -z+1/2'
'-x, -y, -z'
'x-1/2, -y-1/2, z-1/2'

loop_
_atom_site_label
_atom_site_type_symbol
_atom_site_fract_x
_atom_site_fract_y
_atom_site_fract_z
_atom_site_U_iso_or_equiv
_atom_site_adp_type
_atom_site_occupancy
_atom_site_symmetry_multiplicity
_atom_site_calc_flag
_atom_site_refinement_flags
_atom_site_disorder_assembly
_atom_site_disorder_group
N1 N 0.53639(10) 0.17381(4) 0.31677(9) 0.02134(19) Uani 1 1 d . . .
N2 N 0.38966(10) 0.17049(5) 0.29024(10) 0.0246(2) Uani 1 1 d . . .
N3 N 0.30925(10) 0.15061(5) 0.15270(10) 0.0239(2) Uani 1 1 d . . .
C4 C 0.40410(11) 0.14053(5) 0.08972(11) 0.0209(2) Uani 1 1 d . . .
C5 C 0.55228(11) 0.15507(5) 0.19557(11) 0.0202(2) Uani 1 1 d . . .
C10 C 0.65358(12) 0.19391(6) 0.46382(11) 0.0247(2) Uani 1 1 d . . .
H10A H 0.6189 0.2369 0.4969 0.030 Uiso 1 1 calc R . .
H10B H 0.7485 0.2067 0.4582 0.030 Uiso 1 1 calc R . .
C11 C 0.68915(11) 0.13512(5) 0.57712(11) 0.0216(2) Uani 1 1 d . . .
C12 C 0.66621(11) 0.06315(6) 0.53850(12) 0.0237(2) Uani 1 1 d . . .
H12A H 0.6245 0.0496 0.4375 0.028 Uiso 1 1 calc R . .
C13 C 0.70397(12) 0.01084(6) 0.64671(12) 0.0266(2) Uani 1 1 d . . .
H13A H 0.6874 -0.0382 0.6193 0.032 Uiso 1 1 calc R . .
C14 C 0.76568(12) 0.02996(6) 0.79417(12) 0.0291(2) Uani 1 1 d . . .
H14A H 0.7919 -0.0058 0.8682 0.035 Uiso 1 1 calc R . .
C15 C 0.78903(12) 0.10182(7) 0.83312(12) 0.0302(3) Uani 1 1 d . . .
H15A H 0.8316 0.1152 0.9342 0.036 Uiso 1 1 calc R . .
C16 C 0.75057(12) 0.15409(6) 0.72532(12) 0.0256(2) Uani 1 1 d . . .
H16A H 0.7663 0.2032 0.7529 0.031 Uiso 1 1 calc R . .
C21 C 0.34035(11) 0.12081(5) -0.06726(11) 0.0216(2) Uani 1 1 d . . .
C22 C 0.18152(12) 0.11536(6) -0.15251(12) 0.0256(2) Uani 1 1 d . . .
H22A H 0.1167 0.1224 -0.1074 0.031 Uiso 1 1 calc R . .
C23 C 0.11809(12) 0.09979(6) -0.30161(13) 0.0290(2) Uani 1 1 d . . .
H23A H 0.0101 0.0963 -0.3583 0.035 Uiso 1 1 calc R . .
C24 C 0.21110(13) 0.08923(6) -0.36906(12) 0.0290(2) Uani 1 1 d . . .
H24A H 0.1672 0.0789 -0.4717 0.035 Uiso 1 1 calc R . .
C25 C 0.36865(12) 0.09382(6) -0.28541(12) 0.0261(2) Uani 1 1 d . . .
H25A H 0.4329 0.0862 -0.3309 0.031 Uiso 1 1 calc R . .
C26 C 0.43285(12) 0.10943(5) -0.13602(11) 0.0236(2) Uani 1 1 d . . .
H26A H 0.5409 0.1124 -0.0798 0.028 Uiso 1 1 calc R . .
C31 C 0.70446(11) 0.15253(5) 0.19982(11) 0.0219(2) Uani 1 1 d . . .
C32 C 0.77841(14) 0.21499(6) 0.19435(15) 0.0350(3) Uani 1 1 d . . .
H32A H 0.7285 0.2599 0.1816 0.042 Uiso 1 1 calc R . .
C33 C 0.92488(15) 0.21194(7) 0.20749(16) 0.0401(3) Uani 1 1 d . . .
H33A H 0.9751 0.2549 0.2044 0.048 Uiso 1 1 calc R . .
C34 C 0.99828(13) 0.14729(7) 0.22490(13) 0.0329(3) Uani 1 1 d . . .
H34A H 1.0988 0.1456 0.2341 0.039 Uiso 1 1 calc R . .
C35 C 0.92501(12) 0.08494(6) 0.22892(12) 0.0297(3) Uani 1 1 d . . .
H35A H 0.9752 0.0402 0.2403 0.036 Uiso 1 1 calc R . .
C36 C 0.77886(12) 0.08718(6) 0.21645(12) 0.0257(2) Uani 1 1 d . . .
H36A H 0.7292 0.0440 0.2192 0.031 Uiso 1 1 calc R . .

loop_
_atom_site_aniso_label
_atom_site_aniso_U_11
_atom_site_aniso_U_22
_atom_site_aniso_U_33
_atom_site_aniso_U_23
_atom_site_aniso_U_13
_atom_site_aniso_U_12
N1 0.0224(4) 0.0207(4) 0.0237(4) 0.0021(3) 0.0130(4) 0.0011(3)
N2 0.0246(5) 0.0255(5) 0.0281(5) 0.0037(3) 0.0158(4) 0.0038(3)
N3 0.0225(4) 0.0249(4) 0.0273(5) 0.0046(3) 0.0142(4) 0.0036(3)
C4 0.0207(5) 0.0181(5) 0.0264(5) 0.0038(4) 0.0130(4) 0.0023(4)
C5 0.0238(5) 0.0165(5) 0.0231(5) 0.0015(4) 0.0130(4) 0.0005(4)
C10 0.0287(5) 0.0230(5) 0.0243(5) -0.0030(4) 0.0137(4) -0.0039(4)
C11 0.0172(5) 0.0255(5) 0.0249(5) -0.0002(4) 0.0121(4) -0.0001(4)
C12 0.0219(5) 0.0264(5) 0.0239(5) -0.0018(4) 0.0115(4) 0.0004(4)
C13 0.0232(5) 0.0249(5) 0.0339(6) 0.0025(4) 0.0151(5) 0.0027(4)
C14 0.0230(5) 0.0354(6) 0.0292(6) 0.0094(5) 0.0121(5) 0.0038(4)
C15 0.0245(5) 0.0424(7) 0.0220(5) -0.0007(4) 0.0093(4) -0.0023(5)
C16 0.0226(5) 0.0288(5) 0.0274(6) -0.0036(4) 0.0131(4) -0.0033(4)
C21 0.0217(5) 0.0176(5) 0.0256(5) 0.0021(4) 0.0111(4) 0.0006(4)
C22 0.0216(5) 0.0237(5) 0.0328(6) 0.0004(4) 0.0136(4) 0.0004(4)
C23 0.0202(5) 0.0272(6) 0.0324(6) -0.0012(4) 0.0059(4) -0.0001(4)
C24 0.0299(6) 0.0267(6) 0.0243(5) -0.0022(4) 0.0072(5) 0.0011(4)
C25 0.0278(6) 0.0252(5) 0.0263(5) -0.0008(4) 0.0133(4) 0.0015(4)
C26 0.0196(5) 0.0244(5) 0.0258(5) 0.0013(4) 0.0096(4) 0.0007(4)
C31 0.0201(5) 0.0267(5) 0.0200(5) -0.0022(4) 0.0101(4) -0.0026(4)
C32 0.0367(6) 0.0267(6) 0.0525(8) -0.0067(5) 0.0300(6) -0.0045(5)
C33 0.0389(7) 0.0358(7) 0.0579(8) -0.0135(6) 0.0328(6) -0.0158(5)
C34 0.0209(5) 0.0505(7) 0.0294(6) -0.0080(5) 0.0134(5) -0.0048(5)
C35 0.0235(5) 0.0402(6) 0.0250(6) 0.0053(4) 0.0107(4) 0.0075(4)
C36 0.0228(5) 0.0300(6) 0.0244(5) 0.0051(4) 0.0109(4) 0.0021(4)

loop_
_geom_bond_atom_site_label_1
_geom_bond_atom_site_label_2
_geom_bond_distance
_geom_bond_site_symmetry_2
_geom_bond_publ_flag
N1 N2 1.3423(12) . ?
N1 C5 1.3589(13) . ?
N1 C10 1.4587(13) . ?
N2 N3 1.3070(13) . ?
N3 C4 1.3660(13) . ?
C4 C5 1.3850(14) . ?
C4 C21 1.4710(14) . ?
C5 C31 1.4782(14) . ?
C10 C11 1.5126(14) . ?
C11 C12 1.3894(15) . ?
C11 C16 1.3896(15) . ?
C12 C13 1.3894(15) . ?
C13 C14 1.3835(16) . ?
C14 C15 1.3882(17) . ?
C15 C16 1.3855(16) . ?
C21 C26 1.3955(14) . ?
C21 C22 1.4000(14) . ?
C22 C23 1.3819(16) . ?
C23 C24 1.3869(16) . ?
C24 C25 1.3868(15) . ?
C25 C26 1.3842(15) . ?
C31 C32 1.3892(15) . ?
C31 C36 1.3927(15) . ?
C32 C33 1.3855(17) . ?
C33 C34 1.3757(18) . ?
C34 C35 1.3797(17) . ?
C35 C36 1.3845(15) . ?

loop_
_cod_related_entry_id
_cod_related_entry_database
_cod_related_entry_code
1 ChemSpider 249630
